data_7233150
loop_
_publ_author_name
'Yulia A. Getmanenko'
'Marina Fonari'
'Chad Risko'
'Bhupinder Sandhu'
'Elena Galan'
'Lingyun Zhu'
'Paul Tongwa'
'Do Kyung Hwang'
'Sanjeev Singh'
'He Wang'
'Shree Prakash Tiwari'
'Yueh-Lin Loo'
'Jean-Luc Bredas'
'Bernard Kippelen'
'Tatiana Timofeeva'
'Seth R. Marder'

_publ_section_title
;
 Benzo[1,2-b:6,5-b']dithiophene(dithiazole)-4,5-dione derivatives:
 synthesis, electronic properties, crystal packing and charge transport
;
_journal_name_full 'Journal of Materials Chemistry C'
_journal_page_first 1467
_journal_page_last 1481
_journal_paper_doi 10.1039/C2TC00805J
_journal_volume 1
_journal_year 2013
_chemical_formula_moiety 'C36 H44 O2 S4'
_chemical_formula_sum 'C36 H44 O2 S4'
_chemical_formula_weight 636.95
_chemical_name_common
;
2,7-Bis-(5-n-nonyl-thiophen-2-yl)-benzo[1,2-b:6,5-b']dithiophene-4,5-dione
;
_chemical_name_systematic
;
2,7-Bis-(5-n-nonyl-thiophen-2-yl)-benzo[1,2-b:6,5-b']dithiophene-4,5-dione
;
_space_group_IT_number 2
_space_group_name_Hall '-P 1'
_space_group_name_H-M_alt 'P -1'
_symmetry_cell_setting triclinic
_symmetry_space_group_name_Hall '-P 1'
_symmetry_space_group_name_H-M 'P -1'
_atom_sites_solution_hydrogens geom
_atom_sites_solution_primary direct
_atom_sites_solution_secondary difmap
_cell_angle_alpha 76.147(8)
_cell_angle_beta 82.786(8)
_cell_angle_gamma 75.325(7)
_cell_formula_units_Z 2
_cell_length_a 7.349(3)
_cell_length_b 11.374(5)
_cell_length_c 20.588(9)
_cell_measurement_reflns_used 1718
_cell_measurement_temperature 100(2)
_cell_measurement_theta_max 30.40
_cell_measurement_theta_min 2.87
_cell_volume 1612.5(12)
_computing_cell_refinement 'Bruker SAINT'
_computing_data_collection 'Bruker APEX2'
_computing_data_reduction 'Bruker SAINT'
_computing_molecular_graphics 'Bruker SHELXTL'
_computing_publication_material 'Bruker SHELXTL'
_computing_structure_refinement 'SHELXL-97 (Sheldrick, 2008)'
_computing_structure_solution 'SHELXS-97 (Sheldrick, 2008)'
_diffrn_ambient_temperature 100(2)
_diffrn_measured_fraction_theta_full 1.000
_diffrn_measured_fraction_theta_max 1.000
_diffrn_measurement_device_type 'Bruker APEX-II CCD'
_diffrn_measurement_method '\f and \w scans'
_diffrn_radiation_monochromator graphite
_diffrn_radiation_source 'fine-focus sealed tube'
_diffrn_radiation_type MoK\a
_diffrn_radiation_wavelength 0.71073
_diffrn_reflns_av_R_equivalents 0.0936
_diffrn_reflns_av_sigmaI/netI 0.1349
_diffrn_reflns_limit_h_max 9
_diffrn_reflns_limit_h_min -9
_diffrn_reflns_limit_k_max 14
_diffrn_reflns_limit_k_min -14
_diffrn_reflns_limit_l_max 25
_diffrn_reflns_limit_l_min -25
_diffrn_reflns_number 15160
_diffrn_reflns_theta_full 26.00
_diffrn_reflns_theta_max 26.00
_diffrn_reflns_theta_min 1.90
_exptl_absorpt_coefficient_mu 0.327
_exptl_absorpt_correction_T_max 0.7461
_exptl_absorpt_correction_T_min 0.5068
_exptl_absorpt_correction_type multi-scan
_exptl_absorpt_process_details 'SADABS (Sheldrick, 2003)'
_exptl_crystal_colour black
_exptl_crystal_density_diffrn 1.312
_exptl_crystal_density_meas ?
_exptl_crystal_density_method 'not measured'
_exptl_crystal_description plates
_exptl_crystal_F_000 680
_exptl_crystal_size_max 0.07
_exptl_crystal_size_mid 0.04
_exptl_crystal_size_min 0.02
_refine_diff_density_max 0.924
_refine_diff_density_min -0.588
_refine_diff_density_rms 0.100
_refine_ls_extinction_method none
_refine_ls_goodness_of_fit_ref 0.975
_refine_ls_hydrogen_treatment constr
_refine_ls_matrix_type full
_refine_ls_number_parameters 381
_refine_ls_number_reflns 6315
_refine_ls_number_restraints 0
_refine_ls_restrained_S_all 0.975
_refine_ls_R_factor_all 0.1319
_refine_ls_R_factor_gt 0.0690
_refine_ls_shift/su_max 0.000
_refine_ls_shift/su_mean 0.000
_refine_ls_structure_factor_coef Fsqd
_refine_ls_weighting_details 'calc w=1/[\s^2^(Fo^2^)+(0.0842P)^2^+0.0000P] where P=(Fo^2^+2Fc^2^)/3'
_refine_ls_weighting_scheme calc
_refine_ls_wR_factor_gt 0.1520
_refine_ls_wR_factor_ref 0.1801
_reflns_number_gt 3670
_reflns_number_total 6315
_reflns_threshold_expression >2sigma(I)
_cod_data_source_file 1000007.cif
_cod_data_source_block PCOD1000007
_cod_depositor_comments
;
The following automatic conversions were performed:

data item '_symmetry_cell_setting' value 'Triclinic' was changed to
'triclinic' in accordance with the built-in table derived from the
CIF Core dictionary named 'cif_core.dic' version 2.4.5 last updated
on 2014-11-21.

data item '_exptl_crystal_density_meas' value 'not measured' was
changed to '?' -- the value is perceived as not measured.

Automatic conversion script
Id: cif_fix_values 6909 2019-04-08 15:41:33Z antanas 
;
_cod_original_cell_volume 1612.4(11)
_cod_original_sg_symbol_Hall -P1
_cod_original_sg_symbol_H-M 'P-1 '
_cod_database_code 7233150

loop_
_symmetry_equiv_pos_as_xyz
'x, y, z'
'-x, -y, -z'

loop_
_atom_site_label
_atom_site_type_symbol
_atom_site_fract_x
_atom_site_fract_y
_atom_site_fract_z
_atom_site_U_iso_or_equiv
_atom_site_adp_type
_atom_site_occupancy
_atom_site_symmetry_multiplicity
_atom_site_calc_flag
_atom_site_refinement_flags
_atom_site_disorder_assembly
_atom_site_disorder_group
S1 S -0.25990(15) 0.26274(10) 0.24449(6) 0.0187(3) Uani 1 1 d . . .
S2 S 0.10445(15) 0.41821(10) 0.17723(6) 0.0187(3) Uani 1 1 d . . .
S3 S 0.41944(16) 0.71242(10) 0.12761(6) 0.0193(3) Uani 1 1 d . . .
S4 S -0.79691(16) 0.18709(11) 0.34445(6) 0.0219(3) Uani 1 1 d . . .
O1 O -0.5895(4) 0.6533(3) 0.31331(17) 0.0287(8) Uani 1 1 d . . .
O2 O -0.3060(5) 0.7747(3) 0.25912(17) 0.0292(8) Uani 1 1 d . . .
C1 C -0.4845(6) 0.2766(4) 0.2873(2) 0.0167(10) Uani 1 1 d . . .
C2 C -0.5480(6) 0.3935(4) 0.3002(2) 0.0197(10) Uani 1 1 d . . .
H2 H -0.6646 0.4191 0.3223 0.024 Uiso 1 1 calc R . .
C3 C -0.4214(6) 0.4715(4) 0.2771(2) 0.0173(10) Uani 1 1 d . . .
C4 C -0.2561(6) 0.4126(4) 0.2453(2) 0.0164(10) Uani 1 1 d . . .
C5 C -0.1069(6) 0.4762(4) 0.2190(2) 0.0154(10) Uani 1 1 d . . .
C6 C -0.1172(6) 0.5954(4) 0.2252(2) 0.0177(10) Uani 1 1 d . . .
C7 C -0.2888(6) 0.6679(4) 0.2562(2) 0.0203(10) Uani 1 1 d . . .
C8 C -0.4491(6) 0.5989(4) 0.2853(2) 0.0205(10) Uani 1 1 d . . .
C9 C 0.0438(6) 0.6403(4) 0.1964(2) 0.0196(10) Uani 1 1 d . . .
H9 H 0.0579 0.7192 0.1968 0.024 Uiso 1 1 calc R . .
C10 C 0.1771(6) 0.5561(4) 0.1678(2) 0.0159(10) Uani 1 1 d . . .
C11 C 0.3540(6) 0.5746(4) 0.1321(2) 0.0179(10) Uani 1 1 d . . .
C12 C 0.4878(6) 0.4991(4) 0.0978(2) 0.0191(10) Uani 1 1 d . . .
H12 H 0.4791 0.4208 0.0943 0.023 Uiso 1 1 calc R . .
C13 C 0.6417(6) 0.5542(4) 0.0680(2) 0.0216(11) Uani 1 1 d . . .
H13 H 0.7436 0.5145 0.0434 0.026 Uiso 1 1 calc R . .
C14 C 0.6255(6) 0.6692(4) 0.0790(2) 0.0168(10) Uani 1 1 d . . .
C15 C 0.7487(6) 0.7608(4) 0.0565(2) 0.0196(10) Uani 1 1 d . . .
H15A H 0.7785 0.7835 0.0958 0.024 Uiso 1 1 calc R . .
H15B H 0.6772 0.8356 0.0288 0.024 Uiso 1 1 calc R . .
C16 C 0.9328(6) 0.7153(4) 0.0172(2) 0.0173(10) Uani 1 1 d . . .
H16A H 0.9056 0.6929 -0.0226 0.021 Uiso 1 1 calc R . .
H16B H 1.0078 0.6417 0.0446 0.021 Uiso 1 1 calc R . .
C17 C 1.0440(6) 0.8167(4) -0.0033(2) 0.0197(10) Uani 1 1 d . . .
H17A H 1.0694 0.8387 0.0368 0.024 Uiso 1 1 calc R . .
H17B H 0.9666 0.8902 -0.0299 0.024 Uiso 1 1 calc R . .
C18 C 1.2308(6) 0.7794(4) -0.0435(2) 0.0176(10) Uani 1 1 d . . .
H18A H 1.3110 0.7084 -0.0161 0.021 Uiso 1 1 calc R . .
H18B H 1.2063 0.7537 -0.0826 0.021 Uiso 1 1 calc R . .
C19 C 1.3357(6) 0.8836(4) -0.0665(2) 0.0202(10) Uani 1 1 d . . .
H19A H 1.2551 0.9545 -0.0938 0.024 Uiso 1 1 calc R . .
H19B H 1.3596 0.9094 -0.0273 0.024 Uiso 1 1 calc R . .
C20 C 1.5216(6) 0.8485(4) -0.1064(2) 0.0179(10) Uani 1 1 d . . .
H20A H 1.4982 0.8220 -0.1454 0.022 Uiso 1 1 calc R . .
H20B H 1.6030 0.7783 -0.0790 0.022 Uiso 1 1 calc R . .
C21 C 1.6244(6) 0.9542(4) -0.1298(2) 0.0208(11) Uani 1 1 d . . .
H21A H 1.5457 1.0226 -0.1592 0.025 Uiso 1 1 calc R . .
H21B H 1.6414 0.9838 -0.0910 0.025 Uiso 1 1 calc R . .
C22 C 1.8161(6) 0.9174(4) -0.1666(2) 0.0209(11) Uani 1 1 d . . .
H22A H 1.7996 0.8889 -0.2058 0.025 Uiso 1 1 calc R . .
H22B H 1.8951 0.8487 -0.1375 0.025 Uiso 1 1 calc R . .
C23 C 1.9162(6) 1.0244(4) -0.1887(2) 0.0243(11) Uani 1 1 d . . .
H23A H 1.8411 1.0915 -0.2190 0.036 Uiso 1 1 calc R . .
H23B H 2.0368 0.9960 -0.2108 0.036 Uiso 1 1 calc R . .
H23C H 1.9334 1.0529 -0.1501 0.036 Uiso 1 1 calc R . .
C24 C -0.5695(6) 0.1706(4) 0.3065(2) 0.0195(10) Uani 1 1 d . . .
C25 C -0.4968(6) 0.0503(4) 0.3002(2) 0.0189(10) Uani 1 1 d . . .
H25 H -0.3774 0.0230 0.2804 0.023 Uiso 1 1 calc R . .
C26 C -0.6226(7) -0.0289(4) 0.3271(2) 0.0220(11) Uani 1 1 d . . .
H26 H -0.5929 -0.1133 0.3269 0.026 Uiso 1 1 calc R . .
C27 C -0.7895(6) 0.0303(4) 0.3530(2) 0.0192(10) Uani 1 1 d . . .
C28 C -0.9575(6) -0.0221(4) 0.3851(2) 0.0216(11) Uani 1 1 d . . .
H28A H -0.9786 -0.0144 0.4315 0.026 Uiso 1 1 calc R . .
H28B H -1.0689 0.0262 0.3621 0.026 Uiso 1 1 calc R . .
C29 C -0.9286(7) -0.1575(4) 0.3823(2) 0.0227(11) Uani 1 1 d . . .
H29A H -0.8176 -0.2051 0.4057 0.027 Uiso 1 1 calc R . .
H29B H -0.9037 -0.1645 0.3358 0.027 Uiso 1 1 calc R . .
C30 C -1.0943(6) -0.2158(4) 0.4125(2) 0.0212(11) Uani 1 1 d . . .
H30A H -1.1181 -0.2121 0.4595 0.025 Uiso 1 1 calc R . .
H30B H -1.2066 -0.1689 0.3897 0.025 Uiso 1 1 calc R . .
C31 C -1.0528(7) -0.3506(4) 0.4060(2) 0.0230(11) Uani 1 1 d . . .
H31A H -1.0269 -0.3529 0.3589 0.028 Uiso 1 1 calc R . .
H31B H -0.9396 -0.3960 0.4287 0.028 Uiso 1 1 calc R . .
C32 C -1.2097(7) -0.4170(4) 0.4344(2) 0.0223(11) Uani 1 1 d . . .
H32A H -1.3240 -0.3709 0.4126 0.027 Uiso 1 1 calc R . .
H32B H -1.2335 -0.4171 0.4818 0.027 Uiso 1 1 calc R . .
C33 C -1.1657(7) -0.5509(4) 0.4255(2) 0.0224(11) Uani 1 1 d . . .
H33A H -1.1439 -0.5502 0.3780 0.027 Uiso 1 1 calc R . .
H33B H -1.0496 -0.5960 0.4464 0.027 Uiso 1 1 calc R . .
C34 C -1.3184(7) -0.6212(4) 0.4546(2) 0.0233(11) Uani 1 1 d . . .
H34A H -1.4341 -0.5779 0.4330 0.028 Uiso 1 1 calc R . .
H34B H -1.3420 -0.6215 0.5020 0.028 Uiso 1 1 calc R . .
C35 C -1.2657(7) -0.7560(4) 0.4455(2) 0.0248(11) Uani 1 1 d . . .
H35A H -1.2434 -0.7554 0.3980 0.030 Uiso 1 1 calc R . .
H35B H -1.1490 -0.7989 0.4665 0.030 Uiso 1 1 calc R . .
C36 C -1.4167(7) -0.8282(4) 0.4752(3) 0.0300(12) Uani 1 1 d . . .
H36A H -1.4402 -0.8290 0.5222 0.045 Uiso 1 1 calc R . .
H36B H -1.3740 -0.9122 0.4690 0.045 Uiso 1 1 calc R . .
H36C H -1.5309 -0.7890 0.4530 0.045 Uiso 1 1 calc R . .

loop_
_atom_site_aniso_label
_atom_site_aniso_U_11
_atom_site_aniso_U_22
_atom_site_aniso_U_33
_atom_site_aniso_U_23
_atom_site_aniso_U_13
_atom_site_aniso_U_12
S1 0.0117(6) 0.0149(6) 0.0292(7) -0.0085(5) 0.0086(5) -0.0038(5)
S2 0.0120(6) 0.0143(6) 0.0297(7) -0.0090(5) 0.0086(5) -0.0035(5)
S3 0.0121(6) 0.0161(6) 0.0301(7) -0.0099(5) 0.0094(5) -0.0046(5)
S4 0.0146(6) 0.0177(6) 0.0331(7) -0.0098(5) 0.0103(5) -0.0051(5)
O1 0.0187(18) 0.0225(18) 0.045(2) -0.0172(16) 0.0183(16) -0.0053(15)
O2 0.0205(19) 0.0186(18) 0.050(2) -0.0187(16) 0.0166(16) -0.0056(15)
C1 0.011(2) 0.020(2) 0.018(2) -0.0038(19) 0.0029(18) -0.0020(19)
C2 0.016(2) 0.018(2) 0.025(3) -0.006(2) 0.0054(19) -0.005(2)
C3 0.010(2) 0.017(2) 0.025(3) -0.0064(19) 0.0042(18) -0.0021(19)
C4 0.009(2) 0.018(2) 0.024(3) -0.0061(19) 0.0014(19) -0.0061(19)
C5 0.008(2) 0.016(2) 0.021(3) -0.0078(18) 0.0047(18) 0.0006(18)
C6 0.011(2) 0.020(2) 0.022(3) -0.0095(19) 0.0042(19) -0.0020(19)
C7 0.017(2) 0.019(3) 0.026(3) -0.010(2) 0.006(2) -0.005(2)
C8 0.015(2) 0.019(2) 0.027(3) -0.009(2) 0.004(2) -0.003(2)
C9 0.013(2) 0.014(2) 0.032(3) -0.008(2) 0.008(2) -0.0038(19)
C10 0.011(2) 0.018(2) 0.018(2) -0.0045(18) 0.0026(18) -0.0026(19)
C11 0.008(2) 0.020(2) 0.025(3) -0.0049(19) 0.0030(19) -0.0030(19)
C12 0.016(2) 0.011(2) 0.030(3) -0.0084(19) 0.005(2) -0.0009(19)
C13 0.016(3) 0.016(2) 0.032(3) -0.012(2) 0.007(2) -0.001(2)
C14 0.006(2) 0.019(2) 0.024(3) -0.0044(19) 0.0048(18) -0.0027(18)
C15 0.019(3) 0.017(2) 0.025(3) -0.0089(19) 0.005(2) -0.007(2)
C16 0.008(2) 0.014(2) 0.028(3) -0.0052(19) 0.0021(19) -0.0009(18)
C17 0.007(2) 0.026(3) 0.026(3) -0.006(2) 0.0055(19) -0.005(2)
C18 0.007(2) 0.017(2) 0.030(3) -0.0087(19) 0.0085(19) -0.0048(18)
C19 0.010(2) 0.021(2) 0.031(3) -0.012(2) 0.0072(19) -0.0037(19)
C20 0.009(2) 0.021(2) 0.024(3) -0.0083(19) 0.0066(18) -0.0055(19)
C21 0.018(3) 0.016(2) 0.030(3) -0.009(2) 0.003(2) -0.007(2)
C22 0.015(2) 0.021(3) 0.026(3) -0.008(2) 0.006(2) -0.002(2)
C23 0.015(2) 0.026(3) 0.032(3) -0.011(2) 0.010(2) -0.007(2)
C24 0.014(2) 0.019(2) 0.024(3) -0.0056(19) 0.0072(19) -0.005(2)
C25 0.008(2) 0.020(3) 0.027(3) -0.004(2) 0.0064(19) -0.0036(19)
C26 0.024(3) 0.012(2) 0.030(3) -0.008(2) 0.006(2) -0.005(2)
C27 0.015(2) 0.019(2) 0.023(3) -0.0043(19) 0.0046(19) -0.0047(19)
C28 0.015(2) 0.020(2) 0.029(3) -0.009(2) 0.009(2) -0.005(2)
C29 0.019(3) 0.019(2) 0.030(3) -0.008(2) 0.004(2) -0.004(2)
C30 0.014(2) 0.019(2) 0.031(3) -0.008(2) 0.007(2) -0.004(2)
C31 0.023(3) 0.018(2) 0.028(3) -0.005(2) 0.004(2) -0.006(2)
C32 0.020(3) 0.017(2) 0.029(3) -0.008(2) 0.004(2) -0.004(2)
C33 0.020(3) 0.023(3) 0.027(3) -0.010(2) 0.004(2) -0.008(2)
C34 0.024(3) 0.024(3) 0.024(3) -0.008(2) 0.008(2) -0.011(2)
C35 0.026(3) 0.018(2) 0.030(3) -0.007(2) 0.006(2) -0.009(2)
C36 0.032(3) 0.020(3) 0.041(3) -0.014(2) 0.010(2) -0.010(2)

loop_
_atom_type_symbol
_atom_type_description
_atom_type_scat_dispersion_real
_atom_type_scat_dispersion_imag
_atom_type_scat_source
C C 0.0033 0.0016 'International Tables Vol C Tables 4.2.6.8 and 6.1.1.4'
H H 0.0000 0.0000 'International Tables Vol C Tables 4.2.6.8 and 6.1.1.4'
O O 0.0106 0.0060 'International Tables Vol C Tables 4.2.6.8 and 6.1.1.4'
S S 0.1246 0.1234 'International Tables Vol C Tables 4.2.6.8 and 6.1.1.4'

loop_
_geom_angle_atom_site_label_1
_geom_angle_atom_site_label_2
_geom_angle_atom_site_label_3
_geom_angle
_geom_angle_site_symmetry_1
_geom_angle_site_symmetry_3
C4 S1 C1 92.2(2) . .
C5 S2 C10 91.9(2) . .
C11 S3 C14 92.8(2) . .
C27 S4 C24 92.1(2) . .
C2 C1 C24 129.8(4) . .
C2 C1 S1 109.9(3) . .
C24 C1 S1 120.1(3) . .
C1 C2 C3 114.2(4) . .
C1 C2 H2 122.9 . .
C3 C2 H2 122.9 . .
C4 C3 C2 112.4(4) . .
C4 C3 C8 121.3(4) . .
C2 C3 C8 126.3(4) . .
C3 C4 C5 121.0(4) . .
C3 C4 S1 111.3(3) . .
C5 C4 S1 127.7(3) . .
C6 C5 C4 122.3(4) . .
C6 C5 S2 110.7(3) . .
C4 C5 S2 127.0(3) . .
C5 C6 C9 113.4(4) . .
C5 C6 C7 121.0(4) . .
C9 C6 C7 125.5(4) . .
O2 C7 C6 122.6(4) . .
O2 C7 C8 120.8(4) . .
C6 C7 C8 116.6(4) . .
O1 C8 C3 123.6(4) . .
O1 C8 C7 118.9(4) . .
C3 C8 C7 117.6(4) . .
C10 C9 C6 113.2(4) . .
C10 C9 H9 123.4 . .
C6 C9 H9 123.4 . .
C9 C10 C11 126.9(4) . .
C9 C10 S2 110.8(3) . .
C11 C10 S2 122.2(3) . .
C12 C11 C10 130.6(4) . .
C12 C11 S3 110.2(3) . .
C10 C11 S3 119.3(3) . .
C11 C12 C13 112.8(4) . .
C11 C12 H12 123.6 . .
C13 C12 H12 123.6 . .
C14 C13 C12 113.9(4) . .
C14 C13 H13 123.0 . .
C12 C13 H13 123.0 . .
C13 C14 C15 132.0(4) . .
C13 C14 S3 110.3(3) . .
C15 C14 S3 117.7(3) . .
C14 C15 C16 115.4(4) . .
C14 C15 H15A 108.4 . .
C16 C15 H15A 108.4 . .
C14 C15 H15B 108.4 . .
C16 C15 H15B 108.4 . .
H15A C15 H15B 107.5 . .
C15 C16 C17 110.4(4) . .
C15 C16 H16A 109.6 . .
C17 C16 H16A 109.6 . .
C15 C16 H16B 109.6 . .
C17 C16 H16B 109.6 . .
H16A C16 H16B 108.1 . .
C16 C17 C18 114.1(4) . .
C16 C17 H17A 108.7 . .
C18 C17 H17A 108.7 . .
C16 C17 H17B 108.7 . .
C18 C17 H17B 108.7 . .
H17A C17 H17B 107.6 . .
C19 C18 C17 113.4(4) . .
C19 C18 H18A 108.9 . .
C17 C18 H18A 108.9 . .
C19 C18 H18B 108.9 . .
C17 C18 H18B 108.9 . .
H18A C18 H18B 107.7 . .
C20 C19 C18 114.3(4) . .
C20 C19 H19A 108.7 . .
C18 C19 H19A 108.7 . .
C20 C19 H19B 108.7 . .
C18 C19 H19B 108.7 . .
H19A C19 H19B 107.6 . .
C19 C20 C21 113.8(4) . .
C19 C20 H20A 108.8 . .
C21 C20 H20A 108.8 . .
C19 C20 H20B 108.8 . .
C21 C20 H20B 108.8 . .
H20A C20 H20B 107.7 . .
C22 C21 C20 114.0(4) . .
C22 C21 H21A 108.7 . .
C20 C21 H21A 108.7 . .
C22 C21 H21B 108.7 . .
C20 C21 H21B 108.7 . .
H21A C21 H21B 107.6 . .
C21 C22 C23 112.8(4) . .
C21 C22 H22A 109.0 . .
C23 C22 H22A 109.0 . .
C21 C22 H22B 109.0 . .
C23 C22 H22B 109.0 . .
H22A C22 H22B 107.8 . .
C22 C23 H23A 109.5 . .
C22 C23 H23B 109.5 . .
H23A C23 H23B 109.5 . .
C22 C23 H23C 109.5 . .
H23A C23 H23C 109.5 . .
H23B C23 H23C 109.5 . .
C25 C24 C1 129.7(4) . .
C25 C24 S4 110.4(3) . .
C1 C24 S4 119.9(3) . .
C24 C25 C26 113.1(4) . .
C24 C25 H25 123.4 . .
C26 C25 H25 123.4 . .
C27 C26 C25 113.6(4) . .
C27 C26 H26 123.2 . .
C25 C26 H26 123.2 . .
C26 C27 C28 128.8(4) . .
C26 C27 S4 110.7(3) . .
C28 C27 S4 120.4(3) . .
C29 C28 C27 112.0(4) . .
C29 C28 H28A 109.2 . .
C27 C28 H28A 109.2 . .
C29 C28 H28B 109.2 . .
C27 C28 H28B 109.2 . .
H28A C28 H28B 107.9 . .
C28 C29 C30 114.8(4) . .
C28 C29 H29A 108.6 . .
C30 C29 H29A 108.6 . .
C28 C29 H29B 108.6 . .
C30 C29 H29B 108.6 . .
H29A C29 H29B 107.5 . .
C31 C30 C29 110.7(4) . .
C31 C30 H30A 109.5 . .
C29 C30 H30A 109.5 . .
C31 C30 H30B 109.5 . .
C29 C30 H30B 109.5 . .
H30A C30 H30B 108.1 . .
C32 C31 C30 114.9(4) . .
C32 C31 H31A 108.6 . .
C30 C31 H31A 108.6 . .
C32 C31 H31B 108.6 . .
C30 C31 H31B 108.6 . .
H31A C31 H31B 107.5 . .
C31 C32 C33 113.5(4) . .
C31 C32 H32A 108.9 . .
C33 C32 H32A 108.9 . .
C31 C32 H32B 108.9 . .
C33 C32 H32B 108.9 . .
H32A C32 H32B 107.7 . .
C34 C33 C32 115.0(4) . .
C34 C33 H33A 108.5 . .
C32 C33 H33A 108.5 . .
C34 C33 H33B 108.5 . .
C32 C33 H33B 108.5 . .
H33A C33 H33B 107.5 . .
C33 C34 C35 112.9(4) . .
C33 C34 H34A 109.0 . .
C35 C34 H34A 109.0 . .
C33 C34 H34B 109.0 . .
C35 C34 H34B 109.0 . .
H34A C34 H34B 107.8 . .
C36 C35 C34 113.5(4) . .
C36 C35 H35A 108.9 . .
C34 C35 H35A 108.9 . .
C36 C35 H35B 108.9 . .
C34 C35 H35B 108.9 . .
H35A C35 H35B 107.7 . .
C35 C36 H36A 109.5 . .
C35 C36 H36B 109.5 . .
H36A C36 H36B 109.5 . .
C35 C36 H36C 109.5 . .
H36A C36 H36C 109.5 . .
H36B C36 H36C 109.5 . .

loop_
_geom_bond_atom_site_label_1
_geom_bond_atom_site_label_2
_geom_bond_distance
_geom_bond_site_symmetry_2
S1 C4 1.716(5) .
S1 C1 1.760(4) .
S2 C5 1.733(4) .
S2 C10 1.742(4) .
S3 C11 1.732(5) .
S3 C14 1.736(4) .
S4 C27 1.737(5) .
S4 C24 1.739(4) .
O1 C8 1.216(5) .
O2 C7 1.205(5) .
C1 C2 1.371(6) .
C1 C24 1.446(6) .
C2 C3 1.408(6) .
C2 H2 0.9300 .
C3 C4 1.397(6) .
C3 C8 1.459(6) .
C4 C5 1.444(6) .
C5 C6 1.374(6) .
C6 C9 1.414(6) .
C6 C7 1.483(6) .
C7 C8 1.558(6) .
C9 C10 1.369(6) .
C9 H9 0.9300 .
C10 C11 1.449(6) .
C11 C12 1.375(6) .
C12 C13 1.431(6) .
C12 H12 0.9300 .
C13 C14 1.354(6) .
C13 H13 0.9300 .
C14 C15 1.504(6) .
C15 C16 1.524(6) .
C15 H15A 0.9700 .
C15 H15B 0.9700 .
C16 C17 1.528(6) .
C16 H16A 0.9700 .
C16 H16B 0.9700 .
C17 C18 1.529(6) .
C17 H17A 0.9700 .
C17 H17B 0.9700 .
C18 C19 1.526(6) .
C18 H18A 0.9700 .
C18 H18B 0.9700 .
C19 C20 1.516(6) .
C19 H19A 0.9700 .
C19 H19B 0.9700 .
C20 C21 1.530(6) .
C20 H20A 0.9700 .
C20 H20B 0.9700 .
C21 C22 1.523(6) .
C21 H21A 0.9700 .
C21 H21B 0.9700 .
C22 C23 1.527(6) .
C22 H22A 0.9700 .
C22 H22B 0.9700 .
C23 H23A 0.9600 .
C23 H23B 0.9600 .
C23 H23C 0.9600 .
C24 C25 1.368(6) .
C25 C26 1.423(6) .
C25 H25 0.9300 .
C26 C27 1.354(6) .
C26 H26 0.9300 .
C27 C28 1.514(6) .
C28 C29 1.515(6) .
C28 H28A 0.9700 .
C28 H28B 0.9700 .
C29 C30 1.527(6) .
C29 H29A 0.9700 .
C29 H29B 0.9700 .
C30 C31 1.520(6) .
C30 H30A 0.9700 .
C30 H30B 0.9700 .
C31 C32 1.517(6) .
C31 H31A 0.9700 .
C31 H31B 0.9700 .
C32 C33 1.526(6) .
C32 H32A 0.9700 .
C32 H32B 0.9700 .
C33 C34 1.521(6) .
C33 H33A 0.9700 .
C33 H33B 0.9700 .
C34 C35 1.534(6) .
C34 H34A 0.9700 .
C34 H34B 0.9700 .
C35 C36 1.527(6) .
C35 H35A 0.9700 .
C35 H35B 0.9700 .
C36 H36A 0.9600 .
C36 H36B 0.9600 .
C36 H36C 0.9600 .
